data_2202034
loop_
_publ_author_name
'Ganguly, Anusree'
'Meyers, Cal Y.'
'Robinson, Paul D.'

_publ_section_title
;
 2-Acetylphenylboronic acid monohydrate
;
_journal_issue 6
_journal_name_full 'Acta Crystallographica Section E'
_journal_page_first o759
_journal_page_last o761
_journal_paper_doi 10.1107/S1600536803009310
_journal_volume 59
_journal_year 2003
_chemical_formula_iupac 'C8 H9 B O3, H2 O'
_chemical_formula_moiety 'C8 H9 B O3, H2 O'
_chemical_formula_sum 'C8 H11 B O4'
_chemical_formula_weight 181.98
_chemical_melting_point .361E-305
_chemical_name_systematic
;
2-Acetylphenylboronic acid monohydrate
;
_space_group_IT_number 14
_symmetry_cell_setting monoclinic
_symmetry_space_group_name_Hall '-P 2ybc'
_symmetry_space_group_name_H-M 'P 1 21/c 1'
_atom_sites_solution_hydrogens mixed
_atom_sites_solution_primary direct
_atom_sites_solution_secondary difmap
_cell_angle_alpha 90.00
_cell_angle_beta 100.47(2)
_cell_angle_gamma 90.00
_cell_formula_units_Z 4
_cell_length_a 7.884(4)
_cell_length_b 8.1279(17)
_cell_length_c 14.500(3)
_cell_measurement_reflns_used 25
_cell_measurement_temperature 296
_cell_measurement_theta_max 11.3
_cell_measurement_theta_min 11.1
_cell_volume 913.7(5)
_computing_cell_refinement 'MSC/AFC Diffractometer Control Software'
_computing_data_collection
;
MSC/AFC Diffractometer Control Software
(Molecular Structure Corporation, 1996)
;
_computing_data_reduction
;
PROCESS in TEXSAN  (Molecular Structure Corporation, 1997)
;
_computing_molecular_graphics
;
ORTEP-3 for Windows (Farrugia, 1997) and PLATON (Spek, 2000)
;
_computing_publication_material
;
TEXSAN, SHELXL97 and PLATON
;
_computing_structure_refinement
;
LS in TEXSAN and SHELXL97 (Sheldrick, 1997)
;
_computing_structure_solution 'SIR92 (Burla et al., 1989)'
_diffrn_ambient_temperature 296
_diffrn_measured_fraction_theta_full 1.000
_diffrn_measured_fraction_theta_max 1.000
_diffrn_measurement_device_type 'Rigaku AFC-5S'
_diffrn_measurement_method \w
_diffrn_radiation_monochromator graphite
_diffrn_radiation_source 'fine-focus sealed tube'
_diffrn_radiation_type 'Mo K\a'
_diffrn_radiation_wavelength 0.71069
_diffrn_reflns_av_R_equivalents 0.007
_diffrn_reflns_av_sigmaI/netI 0.019
_diffrn_reflns_limit_h_max 9
_diffrn_reflns_limit_h_min 0
_diffrn_reflns_limit_k_max 9
_diffrn_reflns_limit_k_min 0
_diffrn_reflns_limit_l_max 16
_diffrn_reflns_limit_l_min -17
_diffrn_reflns_number 1745
_diffrn_reflns_theta_full 25.05
_diffrn_reflns_theta_max 25.05
_diffrn_reflns_theta_min 2.63
_diffrn_standards_decay_% 0.10
_diffrn_standards_interval_count 100
_diffrn_standards_number 3
_exptl_absorpt_coefficient_mu 0.103
_exptl_absorpt_correction_type none
_exptl_crystal_colour colorless
_exptl_crystal_density_diffrn 1.323
_exptl_crystal_density_meas ?
_exptl_crystal_description 'irregular fragment'
_exptl_crystal_F_000 384
_exptl_crystal_size_max 0.46
_exptl_crystal_size_mid 0.38
_exptl_crystal_size_min 0.38
_refine_diff_density_max 0.18
_refine_diff_density_min -0.16
_refine_ls_extinction_method none
_refine_ls_goodness_of_fit_ref 1.02
_refine_ls_hydrogen_treatment mixed
_refine_ls_matrix_type full
_refine_ls_number_parameters 127
_refine_ls_number_reflns 1621
_refine_ls_number_restraints 0
_refine_ls_restrained_S_all 1.02
_refine_ls_R_factor_all 0.053
_refine_ls_R_factor_gt 0.034
_refine_ls_shift/su_max <0.001
_refine_ls_shift/su_mean 0.000
_refine_ls_structure_factor_coef Fsqd
_refine_ls_weighting_details 'w = 1/[\s^2^(Fo^2^)+(0.0490P)^2^+0.2641P] where P = (Fo^2^+2Fc^2^)/3'
_refine_ls_weighting_scheme calc
_refine_ls_wR_factor_gt 0.091
_refine_ls_wR_factor_ref 0.101
_reflns_number_gt 1229
_reflns_number_total 1621
_reflns_threshold_expression I>2\s(I)
_cod_data_source_file lh6056.cif
_cod_data_source_block I
_cod_depositor_comments
;
The following automatic conversions were performed:

'_exptl_crystal_density_meas' value 'not measured' was changed to '?'
- the value is perceived as not measured.

Automatic conversion script
Id: cif_fix_values 3008 2015-01-20 13:52:24Z robertas 

The following automatic conversions were performed:

'_atom_sites_solution_hydrogens' value 'geom and difmap' was changed
to 'mixed'.

Automatic conversion script
Id: cif_fix_values 6452 2018-10-05 10:23:21Z andrius 
;
_cod_original_sg_symbol_H-M 'P 21/c'
_cod_database_code 2202034
_cod_database_fobs_code 2202034

loop_
_symmetry_equiv_pos_as_xyz
'x, y, z'
'-x, y+1/2, -z+1/2'
'-x, -y, -z'
'x, -y-1/2, z-1/2'

loop_
_atom_site_label
_atom_site_fract_x
_atom_site_fract_y
_atom_site_fract_z
_atom_site_U_iso_or_equiv
_atom_site_adp_type
_atom_site_calc_flag
_atom_site_refinement_flags
_atom_site_occupancy
_atom_site_disorder_assembly
_atom_site_disorder_group
_atom_site_type_symbol
B1 0.2163(2) 0.3166(2) 0.84250(12) 0.0317(4) Uani d . 1 . . B
O1 0.11618(15) 0.37909(15) 0.90149(8) 0.0439(3) Uani d . 1 . . O
O2 0.17570(15) 0.35552(14) 0.74975(8) 0.0395(3) Uani d . 1 . . O
O3 0.12290(15) 0.02518(15) 0.81585(8) 0.0459(3) Uani d . 1 . . O
O4 0.1406(2) 0.13897(19) 0.59246(10) 0.0619(4) Uani d . 1 . . O
C1 0.39463(19) 0.22800(19) 0.87776(10) 0.0308(4) Uani d . 1 . . C
C2 0.4189(2) 0.0578(2) 0.86680(10) 0.0329(4) Uani d . 1 . . C
C3 0.5802(2) -0.0133(2) 0.89367(12) 0.0441(4) Uani d . 1 . . C
C4 0.7199(2) 0.0812(3) 0.93241(13) 0.0520(5) Uani d . 1 . . C
C5 0.6993(2) 0.2466(3) 0.94448(12) 0.0500(5) Uani d . 1 . . C
C6 0.5387(2) 0.3197(2) 0.91717(11) 0.0417(4) Uani d . 1 . . C
C7 0.2649(2) -0.0411(2) 0.82794(11) 0.0362(4) Uani d . 1 . . C
C8 0.2806(3) -0.2192(2) 0.80393(14) 0.0554(5) Uani d . 1 . . C
H1 0.1508 0.3448 0.9548 0.066 Uiso calc R 1 . . H
H2 0.0845 0.4065 0.7398 0.059 Uiso calc R 1 . . H
H3 0.5941 -0.1257 0.8854 0.053 Uiso calc R 1 . . H
H4 0.8278 0.0329 0.9503 0.062 Uiso calc R 1 . . H
H5 0.7934 0.3105 0.9711 0.060 Uiso calc R 1 . . H
H6 0.5272 0.4324 0.9254 0.050 Uiso calc R 1 . . H
H8a 0.3122 -0.2819 0.8606 0.083 Uiso calc R 1 . . H
H8b 0.3676 -0.2317 0.7660 0.083 Uiso calc R 1 . . H
H8c 0.1721 -0.2581 0.7699 0.083 Uiso calc R 1 . . H
H4a 0.164(3) 0.205(3) 0.6397(17) 0.074 Uiso d . 1 . . H
H4b 0.078(3) 0.059(3) 0.6037(17) 0.074 Uiso d . 1 . . H

loop_
_atom_site_aniso_label
_atom_site_aniso_U_11
_atom_site_aniso_U_22
_atom_site_aniso_U_33
_atom_site_aniso_U_12
_atom_site_aniso_U_13
_atom_site_aniso_U_23
B1 0.0333(9) 0.0281(8) 0.0338(9) -0.0022(7) 0.0060(7) -0.0022(7)
O1 0.0462(7) 0.0528(8) 0.0344(6) 0.0175(6) 0.0116(5) 0.0029(5)
O2 0.0434(7) 0.0417(7) 0.0336(6) 0.0095(5) 0.0074(5) 0.0027(5)
O3 0.0391(7) 0.0391(7) 0.0561(8) -0.0027(5) -0.0001(6) -0.0042(6)
O4 0.0852(11) 0.0636(10) 0.0421(8) -0.0282(8) 0.0257(7) -0.0142(7)
C1 0.0331(8) 0.0332(8) 0.0274(7) -0.0007(6) 0.0086(6) -0.0015(6)
C2 0.0351(8) 0.0367(9) 0.0280(7) 0.0039(7) 0.0085(6) -0.0001(6)
C3 0.0442(10) 0.0476(10) 0.0423(10) 0.0145(8) 0.0129(8) 0.0035(8)
C4 0.0327(10) 0.0765(14) 0.0470(10) 0.0132(9) 0.0073(8) 0.0066(10)
C5 0.0324(9) 0.0746(14) 0.0415(10) -0.0099(9) 0.0027(7) -0.0040(9)
C6 0.0416(10) 0.0443(10) 0.0392(9) -0.0068(8) 0.0074(7) -0.0058(8)
C7 0.0483(10) 0.0322(8) 0.0291(8) -0.0013(7) 0.0101(7) -0.0001(6)
C8 0.0744(14) 0.0359(10) 0.0566(12) -0.0008(9) 0.0140(10) -0.0087(9)

loop_
_atom_type_symbol
_atom_type_description
_atom_type_scat_dispersion_real
_atom_type_scat_dispersion_imag
_atom_type_scat_source
C C 0.0033 0.0016 'International Tables Vol C Tables 4.2.6.8 and 6.1.1.4'
B B 0.0013 0.0007 'International Tables Vol C Tables 4.2.6.8 and 6.1.1.4'
O O 0.0106 0.0060 'International Tables Vol C Tables 4.2.6.8 and 6.1.1.4'
H H 0.0000 0.0000 'International Tables Vol C Tables 4.2.6.8 and 6.1.1.4'

loop_
_geom_angle_atom_site_label_1
_geom_angle_atom_site_label_2
_geom_angle_atom_site_label_3
_geom_angle
_geom_angle_publ_flag
C6 C1 B1 120.04(14) no
C2 C1 B1 122.83(14) no
O2 B1 O1 118.28(15) yes
O2 B1 C1 117.48(14) yes
O1 B1 C1 123.35(14) yes
C6 C1 C2 117.04(15) no
C4 C3 C2 120.45(17) no
C5 C4 C3 119.72(17) no
C4 C5 C6 120.42(17) no
C5 C6 C1 121.43(17) no
C3 C2 C1 120.94(15) no
C3 C2 C7 121.85(15) no
C1 C2 C7 117.19(14) no
O3 C7 C2 118.74(14) yes
O3 C7 C8 120.20(16) no
C2 C7 C8 121.06(16) no
H4a O4 H4b 112(2) no
B1 O1 H1 109.5 no
B1 O2 H2 109.5 no
C4 C3 H3 119.8 no
C2 C3 H3 119.8 no
C5 C4 H4 120.1 no
C3 C4 H4 120.1 no
C4 C5 H5 119.8 no
C6 C5 H5 119.8 no
C5 C6 H6 119.3 no
C1 C6 H6 119.3 no
C7 C8 H8a 109.5 no
C7 C8 H8b 109.5 no
C7 C8 H8c 109.5 no
H8b C8 H8c 109.5 no
H8a C8 H8b 109.5 no
H8a C8 H8c 109.5 no

loop_
_geom_bond_atom_site_label_1
_geom_bond_atom_site_label_2
_geom_bond_site_symmetry_2
_geom_bond_distance
_geom_bond_publ_flag
O1 B1 . 1.363(2) yes
O2 B1 . 1.362(2) yes
C1 B1 . 1.579(2) yes
O3 C7 . 1.226(2) yes
C2 C7 . 1.480(2) no
C7 C8 . 1.500(2) no
C1 C6 . 1.392(2) no
C1 C2 . 1.409(2) no
C2 C3 . 1.387(2) no
C3 C4 . 1.376(3) no
C4 C5 . 1.370(3) no
C5 C6 . 1.390(3) no
O4 H4a . 0.86(2) no
O4 H4b . 0.85(3) no
O1 H1 . 0.8200 no
O2 H2 . 0.8200 no
C3 H3 . 0.9300 no
C4 H4 . 0.9300 no
C5 H5 . 0.9300 no
C6 H6 . 0.9300 no
C8 H8a . 0.9600 no
C8 H8b . 0.9600 no
C8 H8c . 0.9600 no

loop_
_geom_hbond_atom_site_label_D
_geom_hbond_atom_site_label_H
_geom_hbond_atom_site_label_A
_geom_hbond_site_symmetry_A
_geom_hbond_distance_DH
_geom_hbond_distance_HA
_geom_hbond_distance_DA
_geom_hbond_angle_DHA
_geom_hbond_publ_flag
O1 H1 O4 4_566 0.82 2.02 2.745(2) 148 yes
O2 H2 O3 2_556 0.82 1.94 2.745(2) 166 yes
O4 H4a O2 . 0.86(2) 2.00(2) 2.854(2) 170(2) yes
O4 H4b O1 2_546 0.85(2) 2.11(2) 2.938(2) 165(2) yes

loop_
_geom_torsion_atom_site_label_1
_geom_torsion_atom_site_label_2
_geom_torsion_atom_site_label_3
_geom_torsion_atom_site_label_4
_geom_torsion
_geom_torsion_publ_flag
B1 C1 C2 C3 176.06(14) no
B1 C1 C6 C5 -176.69(15) no
B1 C1 C2 C7 -5.5(2) no
C6 C1 B1 O2 95.82(18) no
C2 C1 B1 O2 -80.66(19) no
C6 C1 B1 O1 -73.1(2) no
C2 C1 B1 O1 110.38(18) no
C6 C1 C2 C7 177.96(13) no
C7 C2 C3 C4 -177.87(15) no
C3 C2 C7 O3 171.49(15) no
C1 C2 C7 O3 -7.0(2) no
C3 C2 C7 C8 -8.3(2) no
C1 C2 C7 C8 173.28(15) no
C6 C1 C2 C3 -0.5(2) no
C1 C2 C3 C4 0.5(2) no
C2 C3 C4 C5 0.0(3) no
C3 C4 C5 C6 -0.5(3) no
C4 C5 C6 C1 0.5(3) no
C2 C1 C6 C5 0.0(2) no

loop_
_cod_related_entry_id
_cod_related_entry_database
_cod_related_entry_code
1 ChemSpider 21131728
